data_7055559
loop_
_publ_author_name
'Novoa, N\'estor'
'Roisnel, Thierry'
'Dorcet, Vincent'
'Cador, Olivier'
'Manzur, Carolina'
'Carrillo, David'
'Hamon, Jean-Ren\'e'

_publ_section_title
;
 Efficient preparation of multimetallic ONO-based Schiff base complexes of
 nickel(ii) and copper(ii)
;
_journal_issue 7
_journal_name_full 'New J. Chem.'
_journal_page_first 5920
_journal_paper_doi 10.1039/C6NJ00932H
_journal_volume 40
_journal_year 2016
_chemical_compound_source 'synthesis as described'
_chemical_formula_moiety 'C44 H38 N4 Ni2 O6'
_chemical_formula_sum 'C44 H38 N4 Ni2 O6'
_chemical_formula_weight 836.20
_chemical_name_systematic
;
 ?
;
_space_group_crystal_system monoclinic
_space_group_IT_number 14
_space_group_name_Hall '-P 2ybc'
_space_group_name_H-M_alt 'P 1 21/c 1'
_symmetry_space_group_name_Hall '-P 2ybc'
_symmetry_space_group_name_H-M 'P 1 21/c 1'
_atom_sites_solution_hydrogens geom
_audit_update_record
;
2016-03-04 deposited with the CCDC.
2016-05-13 downloaded from the CCDC.
;
_cell_angle_alpha 90
_cell_angle_beta 110.785(6)
_cell_angle_gamma 90
_cell_formula_units_Z 2
_cell_length_a 16.3300(18)
_cell_length_b 5.5498(5)
_cell_length_c 21.308(3)
_cell_measurement_reflns_used 1719
_cell_measurement_temperature 150(2)
_cell_measurement_theta_max 21.52
_cell_measurement_theta_min 2.67
_cell_measurement_wavelength 0.71073
_cell_volume 1805.4(4)
_computing_cell_refinement 'Bruker APEX2 (Bruker, 2014)'
_computing_data_collection 'Bruker APEX2 (Bruker, 2014)'
_computing_data_reduction 'Bruker APEX2 (Bruker, 2014)'
_computing_molecular_graphics 'Ortep-3 for Windows (Farrugia, 1997)'
_computing_publication_material 'CRYSCALc (T. Roisnel, local program, 2015)'
_computing_structure_refinement 'SHELXL-2014/7 (Sheldrick, 2014)'
_computing_structure_solution 'SIR97 (Altomare et al., 1999)'
_diffrn_ambient_temperature 150(2)
_diffrn_detector 'CCD plate'
_diffrn_measured_fraction_theta_full 0.998
_diffrn_measured_fraction_theta_max 0.996
_diffrn_measurement_device_type 'APEXII, Bruker-AXS'
_diffrn_measurement_method 'CCD rotation images, thin slices'
_diffrn_radiation_monochromator graphite
_diffrn_radiation_probe x-ray
_diffrn_radiation_source 'fine-focus sealed tube'
_diffrn_radiation_type MoK\a
_diffrn_radiation_wavelength 0.71073
_diffrn_reflns_av_R_equivalents 0.0839
_diffrn_reflns_av_unetI/netI 0.0982
_diffrn_reflns_limit_h_max 21
_diffrn_reflns_limit_h_min -21
_diffrn_reflns_limit_k_max 7
_diffrn_reflns_limit_k_min -7
_diffrn_reflns_limit_l_max 27
_diffrn_reflns_limit_l_min -27
_diffrn_reflns_number 15884
_diffrn_reflns_theta_full 25.242
_diffrn_reflns_theta_max 27.454
_diffrn_reflns_theta_min 3.795
_exptl_absorpt_coefficient_mu 1.101
_exptl_absorpt_correction_T_max 0.978
_exptl_absorpt_correction_T_min 0.712
_exptl_absorpt_correction_type multi-scan
_exptl_absorpt_process_details
;
  [Sheldrick, G.M. (2014). SADABS Bruker AXS Inc., Madison, Wisconsin, USA]
;
_exptl_crystal_colour orange
_exptl_crystal_density_diffrn 1.538
_exptl_crystal_description board
_exptl_crystal_F_000 868
_exptl_crystal_size_max 0.270
_exptl_crystal_size_mid 0.070
_exptl_crystal_size_min 0.020
_refine_diff_density_max 0.367
_refine_diff_density_min -0.513
_refine_diff_density_rms 0.080
_refine_ls_extinction_method none
_refine_ls_goodness_of_fit_ref 1.016
_refine_ls_hydrogen_treatment constr
_refine_ls_matrix_type full
_refine_ls_number_parameters 255
_refine_ls_number_reflns 4105
_refine_ls_number_restraints 0
_refine_ls_restrained_S_all 1.016
_refine_ls_R_factor_all 0.1231
_refine_ls_R_factor_gt 0.0596
_refine_ls_shift/su_max 0.000
_refine_ls_shift/su_mean 0.000
_refine_ls_structure_factor_coef Fsqd
_refine_ls_weighting_details 'w=1/[\s^2^(Fo^2^)+(0.0487P)^2^+0.7546P] where P=(Fo^2^+2Fc^2^)/3'
_refine_ls_weighting_scheme calc
_refine_ls_wR_factor_gt 0.1123
_refine_ls_wR_factor_ref 0.1355
_reflns_number_gt 2385
_reflns_number_total 4105
_reflns_threshold_expression >2sigma(I)
_cod_data_source_file c6nj00932h2.cif
_cod_data_source_block NN154
_cod_depositor_comments 'Adding full bibliography for 7055559--7055562.cif.'
_cod_database_code 7055559

loop_
_space_group_symop_operation_xyz
'x, y, z'
'-x, y+1/2, -z+1/2'
'-x, -y, -z'
'x, -y-1/2, z-1/2'

loop_
_atom_site_label
_atom_site_type_symbol
_atom_site_fract_x
_atom_site_fract_y
_atom_site_fract_z
_atom_site_U_iso_or_equiv
_atom_site_adp_type
_atom_site_occupancy
_atom_site_site_symmetry_order
_atom_site_calc_flag
_atom_site_refinement_flags_posn
_atom_site_refinement_flags_adp
Ni1 Ni 0.31466(3) 0.21122(9) 0.03621(3) 0.03429(19) Uani 1 1 d . .
N2 N 0.3775(2) 0.4974(5) 0.02299(18) 0.0332(8) Uani 1 1 d . .
C18 C 0.4370(3) 0.6050(9) 0.0736(3) 0.0597(15) Uani 1 1 d . .
H18 H 0.4469 0.5464 0.1176 0.072 Uiso 1 1 calc R U
C19 C 0.4862(3) 0.7994(9) 0.0665(3) 0.0681(17) Uani 1 1 d . .
H19 H 0.5293 0.8665 0.1052 0.082 Uiso 1 1 calc R U
C20 C 0.4739(3) 0.8969(7) 0.0046(2) 0.0341(10) Uani 1 1 d . .
C21 C 0.4101(4) 0.7894(9) -0.0474(2) 0.0665(17) Uani 1 1 d . .
H21 H 0.3969 0.8497 -0.0916 0.080 Uiso 1 1 calc R U
C22 C 0.3640(4) 0.5939(9) -0.0369(2) 0.0703(18) Uani 1 1 d . .
H22 H 0.3202 0.5244 -0.0748 0.084 Uiso 1 1 calc R U
N1 N 0.2587(2) -0.0566(6) 0.05877(18) 0.0343(8) Uani 1 1 d . .
O1 O 0.3774(3) 0.2364(6) 0.12481(16) 0.0733(12) Uani 1 1 d . .
C1 C 0.3578(4) 0.0684(9) 0.1624(2) 0.0543(14) Uani 1 1 d . .
C6 C 0.3995(4) 0.0606(11) 0.2313(3) 0.082(2) Uani 1 1 d . .
H6 H 0.4427 0.1777 0.2531 0.099 Uiso 1 1 calc R U
C5 C 0.3788(4) -0.1164(10) 0.2683(2) 0.0650(15) Uani 1 1 d . .
H5 H 0.4086 -0.1217 0.3155 0.078 Uiso 1 1 calc R U
C4 C 0.3173(3) -0.2815(9) 0.2389(3) 0.0567(13) Uani 1 1 d . .
H4 H 0.3026 -0.4006 0.2651 0.068 Uiso 1 1 calc R U
C3 C 0.2751(3) -0.2766(9) 0.1691(3) 0.0576(14) Uani 1 1 d . .
H3 H 0.2328 -0.3969 0.1481 0.069 Uiso 1 1 calc R U
C2 C 0.2934(3) -0.1000(8) 0.1296(2) 0.0402(11) Uani 1 1 d . .
O2 O 0.25714(18) 0.2013(5) -0.05493(14) 0.0438(8) Uani 1 1 d . .
C10 C 0.1958(3) 0.0465(8) -0.0869(2) 0.0410(11) Uani 1 1 d . .
C9 C 0.1654(3) -0.1287(8) -0.0555(2) 0.0394(11) Uani 1 1 d . .
H9 H 0.1191 -0.2261 -0.0837 0.047 Uiso 1 1 calc R U
C7 C 0.1945(3) -0.1813(7) 0.0135(2) 0.0375(10) Uani 1 1 d . .
C8 C 0.1475(3) -0.3895(8) 0.0312(2) 0.0459(12) Uani 1 1 d . .
H8A H 0.1897 -0.5166 0.0528 0.069 Uiso 1 1 calc R U
H8B H 0.1032 -0.4531 -0.0098 0.069 Uiso 1 1 calc R U
H8C H 0.1189 -0.3342 0.0620 0.069 Uiso 1 1 calc R U
C11 C 0.1612(3) 0.0743(7) -0.1609(2) 0.0391(11) Uani 1 1 d . .
C12 C 0.1011(3) -0.0889(7) -0.2035(2) 0.0405(11) Uani 1 1 d . .
H12 H 0.0831 -0.2244 -0.1844 0.049 Uiso 1 1 calc R U
C13 C 0.0676(3) -0.0581(7) -0.2720(2) 0.0377(11) Uani 1 1 d . .
H13 H 0.0273 -0.1726 -0.2992 0.045 Uiso 1 1 calc R U
C14 C 0.0919(3) 0.1377(7) -0.3020(2) 0.0347(10) Uani 1 1 d . .
C15 C 0.1523(3) 0.2998(8) -0.2616(2) 0.0527(13) Uani 1 1 d . .
H15 H 0.1706 0.4337 -0.2810 0.063 Uiso 1 1 calc R U
C16 C 0.1859(3) 0.2660(8) -0.1925(2) 0.0594(15) Uani 1 1 d . .
H16 H 0.2276 0.3784 -0.1657 0.071 Uiso 1 1 calc R U
O3 O 0.05256(19) 0.1557(5) -0.37007(15) 0.0404(7) Uani 1 1 d . .
C17 C 0.0709(3) 0.3662(7) -0.4010(2) 0.0438(11) Uani 1 1 d . .
H17A H 0.0524 0.5093 -0.3825 0.066 Uiso 1 1 calc R U
H17B H 0.0390 0.3588 -0.4495 0.066 Uiso 1 1 calc R U
H17C H 0.1340 0.3754 -0.3922 0.066 Uiso 1 1 calc R U

loop_
_atom_site_aniso_label
_atom_site_aniso_U_11
_atom_site_aniso_U_22
_atom_site_aniso_U_33
_atom_site_aniso_U_23
_atom_site_aniso_U_13
_atom_site_aniso_U_12
Ni1 0.0380(3) 0.0286(3) 0.0392(4) -0.0007(3) 0.0173(3) 0.0027(2)
N2 0.035(2) 0.0240(18) 0.045(2) -0.0046(16) 0.0192(18) 0.0041(14)
C18 0.042(3) 0.064(3) 0.049(3) 0.029(3) -0.013(2) -0.019(3)
C19 0.043(3) 0.070(4) 0.060(4) 0.034(3) -0.021(3) -0.020(3)
C20 0.032(2) 0.025(2) 0.050(3) -0.001(2) 0.020(2) 0.0058(17)
C21 0.123(5) 0.057(3) 0.028(3) -0.019(2) 0.037(3) -0.047(3)
C22 0.129(5) 0.056(3) 0.034(3) -0.023(3) 0.039(3) -0.053(3)
N1 0.0310(19) 0.037(2) 0.037(2) 0.0039(16) 0.0151(17) 0.0074(15)
O1 0.121(3) 0.065(2) 0.033(2) -0.0159(17) 0.027(2) -0.046(2)
C1 0.088(4) 0.046(3) 0.039(3) -0.003(2) 0.034(3) -0.010(3)
C6 0.118(6) 0.087(4) 0.039(3) -0.007(3) 0.025(4) -0.051(4)
C5 0.082(4) 0.080(4) 0.030(3) 0.005(3) 0.017(3) -0.013(3)
C4 0.054(3) 0.062(3) 0.052(3) 0.019(3) 0.015(3) 0.004(3)
C3 0.048(3) 0.060(3) 0.056(3) 0.023(3) 0.008(3) -0.003(2)
C2 0.040(3) 0.042(3) 0.042(3) 0.005(2) 0.020(2) 0.010(2)
O2 0.0331(16) 0.0425(17) 0.0432(19) 0.0143(15) -0.0020(14) -0.0084(14)
C10 0.026(2) 0.037(2) 0.050(3) 0.010(2) 0.001(2) -0.0005(19)
C9 0.024(2) 0.041(2) 0.044(3) 0.007(2) 0.002(2) -0.0055(18)
C7 0.031(2) 0.036(2) 0.051(3) 0.006(2) 0.021(2) 0.0049(19)
C8 0.047(3) 0.041(3) 0.055(3) 0.004(2) 0.025(3) -0.004(2)
C11 0.028(2) 0.031(2) 0.049(3) 0.013(2) 0.004(2) -0.0005(18)
C12 0.044(3) 0.030(2) 0.051(3) 0.000(2) 0.021(2) -0.005(2)
C13 0.045(3) 0.026(2) 0.046(3) -0.010(2) 0.021(2) -0.0091(19)
C14 0.028(2) 0.034(2) 0.039(3) -0.0008(19) 0.010(2) 0.0040(18)
C15 0.044(3) 0.042(3) 0.054(3) 0.021(2) -0.006(2) -0.017(2)
C16 0.047(3) 0.056(3) 0.046(3) 0.021(3) -0.020(2) -0.024(2)
O3 0.0428(18) 0.0395(18) 0.0387(19) 0.0000(14) 0.0144(15) -0.0060(13)
C17 0.046(3) 0.035(2) 0.048(3) 0.006(2) 0.015(2) -0.001(2)

loop_
_atom_type_symbol
_atom_type_description
_atom_type_scat_dispersion_real
_atom_type_scat_dispersion_imag
_atom_type_scat_source
C C 0.0033 0.0016 'International Tables Vol C Tables 4.2.6.8 and 6.1.1.4'
H H 0.0000 0.0000 'International Tables Vol C Tables 4.2.6.8 and 6.1.1.4'
N N 0.0061 0.0033 'International Tables Vol C Tables 4.2.6.8 and 6.1.1.4'
O O 0.0106 0.0060 'International Tables Vol C Tables 4.2.6.8 and 6.1.1.4'
Ni Ni 0.3393 1.1124 'International Tables Vol C Tables 4.2.6.8 and 6.1.1.4'

loop_
_geom_angle_atom_site_label_1
_geom_angle_atom_site_label_2
_geom_angle_atom_site_label_3
_geom_angle
_geom_angle_site_symmetry_3
O1 Ni1 O2 175.57(14) .
O1 Ni1 N1 86.63(15) .
O2 Ni1 N1 97.66(14) .
O1 Ni1 N2 87.48(15) .
O2 Ni1 N2 88.26(14) .
N1 Ni1 N2 173.93(15) .
C18 N2 C22 115.4(4) .
C18 N2 Ni1 121.5(3) .
C22 N2 Ni1 123.1(3) .
N2 C18 C19 123.7(5) .
N2 C18 H18 118.2 .
C19 C18 H18 118.2 .
C20 C19 C18 121.3(5) .
C20 C19 H19 119.4 .
C18 C19 H19 119.4 .
C21 C20 C19 114.7(4) .
C21 C20 C20 122.7(5) 3_675
C19 C20 C20 122.5(5) 3_675
C20 C21 C22 121.1(4) .
C20 C21 H21 119.5 .
C22 C21 H21 119.5 .
N2 C22 C21 123.9(5) .
N2 C22 H22 118.1 .
C21 C22 H22 118.1 .
C7 N1 C2 126.1(4) .
C7 N1 Ni1 123.2(3) .
C2 N1 Ni1 110.7(3) .
C1 O1 Ni1 113.8(3) .
O1 C1 C6 121.6(5) .
O1 C1 C2 117.7(4) .
C6 C1 C2 120.7(5) .
C5 C6 C1 120.1(5) .
C5 C6 H6 119.9 .
C1 C6 H6 119.9 .
C4 C5 C6 121.1(5) .
C4 C5 H5 119.4 .
C6 C5 H5 119.4 .
C5 C4 C3 119.3(5) .
C5 C4 H4 120.4 .
C3 C4 H4 120.4 .
C2 C3 C4 121.7(5) .
C2 C3 H3 119.2 .
C4 C3 H3 119.2 .
C3 C2 C1 117.0(4) .
C3 C2 N1 131.8(4) .
C1 C2 N1 111.2(4) .
C10 O2 Ni1 125.4(3) .
O2 C10 C9 123.6(4) .
O2 C10 C11 114.7(4) .
C9 C10 C11 121.8(4) .
C10 C9 C7 127.7(4) .
C10 C9 H9 116.1 .
C7 C9 H9 116.1 .
N1 C7 C9 122.3(4) .
N1 C7 C8 123.6(4) .
C9 C7 C8 114.0(4) .
C7 C8 H8A 109.5 .
C7 C8 H8B 109.5 .
H8A C8 H8B 109.5 .
C7 C8 H8C 109.5 .
H8A C8 H8C 109.5 .
H8B C8 H8C 109.5 .
C16 C11 C12 115.9(4) .
C16 C11 C10 121.8(4) .
C12 C11 C10 122.3(4) .
C13 C12 C11 121.9(4) .
C13 C12 H12 119.0 .
C11 C12 H12 119.0 .
C12 C13 C14 121.0(4) .
C12 C13 H13 119.5 .
C14 C13 H13 119.5 .
O3 C14 C15 125.1(4) .
O3 C14 C13 116.3(4) .
C15 C14 C13 118.6(4) .
C14 C15 C16 119.8(4) .
C14 C15 H15 120.1 .
C16 C15 H15 120.1 .
C15 C16 C11 122.8(4) .
C15 C16 H16 118.6 .
C11 C16 H16 118.6 .
C14 O3 C17 117.0(3) .
O3 C17 H17A 109.5 .
O3 C17 H17B 109.5 .
H17A C17 H17B 109.5 .
O3 C17 H17C 109.5 .
H17A C17 H17C 109.5 .
H17B C17 H17C 109.5 .

loop_
_geom_bond_atom_site_label_1
_geom_bond_atom_site_label_2
_geom_bond_distance
_geom_bond_site_symmetry_2
Ni1 O1 1.806(3) .
Ni1 O2 1.834(3) .
Ni1 N1 1.894(3) .
Ni1 N2 1.965(3) .
N2 C18 1.311(5) .
N2 C22 1.329(5) .
C18 C19 1.385(6) .
C18 H18 0.9500 .
C19 C20 1.372(6) .
C19 H19 0.9500 .
C20 C21 1.360(6) .
C20 C20 1.482(8) 3_675
C21 C22 1.382(6) .
C21 H21 0.9500 .
C22 H22 0.9500 .
N1 C7 1.338(5) .
N1 C2 1.432(5) .
O1 C1 1.340(5) .
C1 C6 1.382(6) .
C1 C2 1.395(7) .
C6 C5 1.375(7) .
C6 H6 0.9500 .
C5 C4 1.339(7) .
C5 H5 0.9500 .
C4 C3 1.400(6) .
C4 H4 0.9500 .
C3 C2 1.391(6) .
C3 H3 0.9500 .
O2 C10 1.312(5) .
C10 C9 1.370(6) .
C10 C11 1.482(6) .
C9 C7 1.405(6) .
C9 H9 0.9500 .
C7 C8 1.508(6) .
C8 H8A 0.9800 .
C8 H8B 0.9800 .
C8 H8C 0.9800 .
C11 C16 1.393(6) .
C11 C12 1.405(6) .
C12 C13 1.375(6) .
C12 H12 0.9500 .
C13 C14 1.388(5) .
C13 H13 0.9500 .
C14 O3 1.366(5) .
C14 C15 1.385(6) .
C15 C16 1.389(6) .
C15 H15 0.9500 .
C16 H16 0.9500 .
O3 C17 1.425(5) .
C17 H17A 0.9800 .
C17 H17B 0.9800 .
C17 H17C 0.9800 .

loop_
_geom_torsion_atom_site_label_1
_geom_torsion_atom_site_label_2
_geom_torsion_atom_site_label_3
_geom_torsion_atom_site_label_4
_geom_torsion
_geom_torsion_site_symmetry_1
_geom_torsion_site_symmetry_4
C22 N2 C18 C19 -2.8(8) . .
Ni1 N2 C18 C19 176.6(4) . .
N2 C18 C19 C20 1.6(9) . .
C18 C19 C20 C21 0.6(8) . .
C18 C19 C20 C20 -179.3(5) . 3_675
C19 C20 C21 C22 -1.4(8) . .
C20 C20 C21 C22 178.5(5) 3_675 .
C18 N2 C22 C21 1.9(8) . .
Ni1 N2 C22 C21 -177.4(4) . .
C20 C21 C22 N2 0.2(9) . .
O1 Ni1 N1 C7 178.2(3) . .
O2 Ni1 N1 C7 -2.9(3) . .
O1 Ni1 N1 C2 -0.7(3) . .
O2 Ni1 N1 C2 178.2(3) . .
N1 Ni1 O1 C1 0.4(4) . .
N2 Ni1 O1 C1 179.0(4) . .
Ni1 O1 C1 C6 179.9(4) . .
Ni1 O1 C1 C2 -0.1(6) . .
O1 C1 C6 C5 -179.0(5) . .
C2 C1 C6 C5 0.9(9) . .
C1 C6 C5 C4 -1.0(10) . .
C6 C5 C4 C3 1.5(9) . .
C5 C4 C3 C2 -2.0(8) . .
C4 C3 C2 C1 1.9(7) . .
C4 C3 C2 N1 -179.2(4) . .
O1 C1 C2 C3 178.6(4) . .
C6 C1 C2 C3 -1.4(8) . .
O1 C1 C2 N1 -0.5(6) . .
C6 C1 C2 N1 179.5(5) . .
C7 N1 C2 C3 3.0(7) . .
Ni1 N1 C2 C3 -178.2(4) . .
C7 N1 C2 C1 -178.0(4) . .
Ni1 N1 C2 C1 0.8(4) . .
N1 Ni1 O2 C10 1.2(4) . .
N2 Ni1 O2 C10 -177.4(3) . .
Ni1 O2 C10 C9 1.1(6) . .
Ni1 O2 C10 C11 -178.7(3) . .
O2 C10 C9 C7 -2.6(7) . .
C11 C10 C9 C7 177.2(4) . .
C2 N1 C7 C9 -178.9(4) . .
Ni1 N1 C7 C9 2.4(5) . .
C2 N1 C7 C8 0.8(6) . .
Ni1 N1 C7 C8 -177.9(3) . .
C10 C9 C7 N1 0.7(7) . .
C10 C9 C7 C8 -179.1(4) . .
O2 C10 C11 C16 -6.4(6) . .
C9 C10 C11 C16 173.7(4) . .
O2 C10 C11 C12 174.2(4) . .
C9 C10 C11 C12 -5.7(7) . .
C16 C11 C12 C13 -1.2(7) . .
C10 C11 C12 C13 178.3(4) . .
C11 C12 C13 C14 -0.2(7) . .
C12 C13 C14 O3 -177.8(4) . .
C12 C13 C14 C15 1.3(6) . .
O3 C14 C15 C16 178.1(4) . .
C13 C14 C15 C16 -1.0(7) . .
C14 C15 C16 C11 -0.5(8) . .
C12 C11 C16 C15 1.5(7) . .
C10 C11 C16 C15 -177.9(4) . .
C15 C14 O3 C17 -4.4(6) . .
C13 C14 O3 C17 174.7(3) . .
